data_7247131
loop_
_publ_author_name
'Palica, Katarzyna'
'Deufel, Fritz'
'Skagseth, Susann'
'Di Santo-Meztler, Paula'
'Thoma, Johannes'
'Andersson Rasmussen, Anna'
'Valkonen, Arto'
'Sunnerhagen, Per'
'Leiros, Hanna-Kirsti S.'
'Andersson, Hanna'
'Erdelyi, Mate'

_publ_section_title
;
 \a-Aminophosphonate inhibitors of metallo-\b-lactamases NDM-1 and VIM-2
;
_journal_name_full 'RSC Medicinal Chemistry'
_journal_paper_doi 10.1039/D3MD00286A
_journal_year 2023
_chemical_formula_moiety 'C24 H39 N2 O6 P S'
_chemical_formula_sum 'C24 H39 N2 O6 P S'
_chemical_formula_weight 514.60
_space_group_crystal_system triclinic
_space_group_IT_number 2
_space_group_name_Hall '-P 1'
_space_group_name_H-M_alt 'P -1'
_atom_sites_solution_hydrogens mixed
_audit_creation_method SHELXL-2018/3
_audit_update_record
;
2022-08-26 deposited with the CCDC.	2023-08-01 downloaded from the CCDC.
;
_cell_angle_alpha 83.162(4)
_cell_angle_beta 71.761(5)
_cell_angle_gamma 64.421(6)
_cell_formula_units_Z 2
_cell_length_a 9.9148(6)
_cell_length_b 10.9400(6)
_cell_length_c 14.0426(7)
_cell_measurement_reflns_used 4778
_cell_measurement_temperature 120(2)
_cell_measurement_theta_max 29.6390
_cell_measurement_theta_min 2.4040
_cell_volume 1304.63(15)
_computing_cell_refinement 'CrysAlisPro 1.171.40.67a (Rigaku OD, 2019)'
_computing_data_collection 'CrysAlisPro 1.171.40.67a (Rigaku OD, 2019)'
_computing_data_reduction 'CrysAlisPro 1.171.40.67a (Rigaku OD, 2019)'
_computing_molecular_graphics SHELXL-2018/3
_computing_publication_material SHELXL-2018/3
_computing_structure_refinement 'SHELXL-2018/3 (Sheldrick, 2018)'
_computing_structure_solution 'SHELXT (Sheldrick, 2015)'
_diffrn_ambient_temperature 120(2)
_diffrn_detector_area_resol_mean 16.0107
_diffrn_measured_fraction_theta_full 1.000
_diffrn_measured_fraction_theta_max 0.871
_diffrn_measurement_device_type 'SuperNova, Single source at offset/far, Eos'
_diffrn_measurement_method '\w scans'
_diffrn_radiation_type MoK\a
_diffrn_radiation_wavelength 0.71073
_diffrn_reflns_av_R_equivalents 0.0216
_diffrn_reflns_av_unetI/netI 0.0467
_diffrn_reflns_Laue_measured_fraction_full 1.000
_diffrn_reflns_Laue_measured_fraction_max 0.871
_diffrn_reflns_limit_h_max 13
_diffrn_reflns_limit_h_min -8
_diffrn_reflns_limit_k_max 14
_diffrn_reflns_limit_k_min -15
_diffrn_reflns_limit_l_max 18
_diffrn_reflns_limit_l_min -19
_diffrn_reflns_number 11256
_diffrn_reflns_point_group_measured_fraction_full 1.000
_diffrn_reflns_point_group_measured_fraction_max 0.871
_diffrn_reflns_theta_full 25.242
_diffrn_reflns_theta_max 29.874
_diffrn_reflns_theta_min 2.064
_diffrn_source 'micro-focus sealed X-ray tube'
_exptl_absorpt_coefficient_mu 0.226
_exptl_absorpt_correction_T_max 0.938
_exptl_absorpt_correction_T_min 0.911
_exptl_absorpt_correction_type analytical
_exptl_absorpt_process_details
;
CrysAlisPro 1.171.40.67a (Rigaku Oxford Diffraction, 2019)
Analytical numeric absorption correction using a multifaceted crystal
model based on expressions derived by R.C. Clark & J.S. Reid.
(Clark, R. C. & Reid, J. S. (1995). Acta Cryst. A51, 887-897)
Empirical absorption correction using spherical harmonics,
 implemented in SCALE3 ABSPACK scaling algorithm.
;
_exptl_crystal_colour colourless
_exptl_crystal_density_diffrn 1.310
_exptl_crystal_description block
_exptl_crystal_F_000 552
_exptl_crystal_size_max 0.600
_exptl_crystal_size_mid 0.390
_exptl_crystal_size_min 0.370
_refine_diff_density_max 0.371
_refine_diff_density_min -0.375
_refine_diff_density_rms 0.055
_refine_ls_extinction_method none
_refine_ls_goodness_of_fit_ref 1.040
_refine_ls_hydrogen_treatment mixed
_refine_ls_matrix_type full
_refine_ls_number_parameters 310
_refine_ls_number_reflns 6556
_refine_ls_number_restraints 1
_refine_ls_restrained_S_all 1.040
_refine_ls_R_factor_all 0.0533
_refine_ls_R_factor_gt 0.0416
_refine_ls_shift/su_max 0.000
_refine_ls_shift/su_mean 0.000
_refine_ls_structure_factor_coef Fsqd
_refine_ls_weighting_details 'w=1/[\s^2^(Fo^2^)+(0.0386P)^2^+0.4220P] where P=(Fo^2^+2Fc^2^)/3'
_refine_ls_weighting_scheme calc
_refine_ls_wR_factor_gt 0.0943
_refine_ls_wR_factor_ref 0.1032
_reflns_Friedel_coverage 0.000
_reflns_number_gt 5416
_reflns_number_total 6556
_reflns_threshold_expression 'I > 2\s(I)'
_cod_data_source_file d3md00286a2.cif
_cod_data_source_block 4e-2
_cod_original_cell_volume 1304.63(14)
_cod_database_code 7247131
_shelx_shelxl_version_number 2018/3
_shelx_space_group_comment
;
The symmetry employed for this shelxl refinement is uniquely defined
by the following loop, which should always be used as a source of
symmetry information in preference to the above space-group names.
They are only intended as comments.
;
_shelx_estimated_absorpt_t_min 0.876
_shelx_estimated_absorpt_t_max 0.921

loop_
_space_group_symop_operation_xyz
'x, y, z'
'-x, -y, -z'

loop_
_atom_site_label
_atom_site_type_symbol
_atom_site_fract_x
_atom_site_fract_y
_atom_site_fract_z
_atom_site_U_iso_or_equiv
_atom_site_adp_type
_atom_site_occupancy
_atom_site_site_symmetry_order
_atom_site_calc_flag
_atom_site_refinement_flags_posn
_atom_site_refinement_flags_adp
_atom_site_refinement_flags_occupancy
_atom_site_disorder_assembly
_atom_site_disorder_group
S13 S 0.20346(5) 1.07917(4) 0.92235(3) 0.02397(11) Uani 1 1 d . . . . .
P1 P 0.46299(5) 0.82186(4) 0.44645(3) 0.01591(10) Uani 1 1 d . . . . .
O1 O 0.53235(14) 0.91808(11) 0.40325(8) 0.0209(2) Uani 1 1 d . . . . .
O10 O 0.35244(14) 0.67357(11) 0.73056(8) 0.0227(3) Uani 1 1 d . . . . .
O1A O 0.27968(13) 0.88488(11) 0.48620(8) 0.0196(2) Uani 1 1 d . . . . .
O1B O 0.49726(14) 0.70865(11) 0.37149(8) 0.0210(2) Uani 1 1 d . . . . .
O4C O 0.77898(15) 0.78996(11) 0.65158(9) 0.0241(3) Uani 1 1 d . . . . .
O5C O 0.80830(15) 0.61520(11) 0.76004(8) 0.0236(3) Uani 1 1 d . . . . .
N4 N 0.75816(16) 0.60138(12) 0.61748(9) 0.0163(3) Uani 1 1 d . . . . .
N9 N 0.45748(15) 0.81275(13) 0.63737(9) 0.0156(3) Uani 1 1 d D . . . .
H9 H 0.483(2) 0.8792(16) 0.6390(13) 0.019 Uiso 1 1 d D U . . .
C2 C 0.53327(18) 0.72434(15) 0.54902(11) 0.0151(3) Uani 1 1 d . . . . .
H2 H 0.498990 0.648751 0.563192 0.018 Uiso 1 1 calc R U . . .
C3 C 0.71413(18) 0.66127(15) 0.52635(11) 0.0165(3) Uani 1 1 d . . . . .
H3 H 0.749513 0.735819 0.505489 0.020 Uiso 1 1 calc R U . . .
C5 C 0.7434(2) 0.47384(15) 0.65134(12) 0.0194(3) Uani 1 1 d . . . . .
H5A H 0.631468 0.491258 0.675145 0.023 Uiso 1 1 calc R U . . .
H5B H 0.787987 0.438504 0.708111 0.023 Uiso 1 1 calc R U . . .
C6 C 0.8285(2) 0.36858(16) 0.56631(12) 0.0222(3) Uani 1 1 d . . . . .
H6A H 0.942552 0.340324 0.550052 0.027 Uiso 1 1 calc R U . . .
H6B H 0.807195 0.287602 0.588281 0.027 Uiso 1 1 calc R U . . .
C7 C 0.7768(2) 0.42438(17) 0.47316(12) 0.0232(3) Uani 1 1 d . . . . .
H7A H 0.665054 0.443992 0.487087 0.028 Uiso 1 1 calc R U . . .
H7B H 0.838380 0.356136 0.417903 0.028 Uiso 1 1 calc R U . . .
C8 C 0.80035(19) 0.55362(16) 0.44202(12) 0.0202(3) Uani 1 1 d . . . . .
H8A H 0.762319 0.591037 0.382925 0.024 Uiso 1 1 calc R U . . .
H8B H 0.913464 0.531520 0.422141 0.024 Uiso 1 1 calc R U . . .
C10 C 0.37565(18) 0.77595(15) 0.72414(11) 0.0160(3) Uani 1 1 d . . . . .
C11 C 0.31300(18) 0.86883(15) 0.81198(11) 0.0166(3) Uani 1 1 d . . . . .
C12 C 0.27775(19) 1.00448(16) 0.80602(11) 0.0198(3) Uani 1 1 d . . . . .
H12 H 0.292692 1.051312 0.744894 0.024 Uiso 1 1 calc R U . . .
C14 C 0.2196(2) 0.92783(16) 0.98155(12) 0.0204(3) Uani 1 1 d . . . . .
C15 C 0.1763(2) 0.91654(18) 1.09400(12) 0.0277(4) Uani 1 1 d . . . . .
H15A H 0.067891 0.983507 1.124000 0.033 Uiso 1 1 calc R U . . .
H15B H 0.246808 0.936784 1.119837 0.033 Uiso 1 1 calc R U . . .
C16 C 0.1897(2) 0.77354(17) 1.12405(12) 0.0261(4) Uani 1 1 d . . . . .
H16A H 0.196892 0.757231 1.193542 0.031 Uiso 1 1 calc R U . . .
H16B H 0.094484 0.766022 1.122427 0.031 Uiso 1 1 calc R U . . .
C17 C 0.3326(2) 0.66644(17) 1.05410(12) 0.0250(4) Uani 1 1 d . . . . .
H17A H 0.343452 0.575150 1.079180 0.030 Uiso 1 1 calc R U . . .
H17B H 0.427563 0.676445 1.053213 0.030 Uiso 1 1 calc R U . . .
C18 C 0.3182(2) 0.68014(16) 0.94761(12) 0.0230(3) Uani 1 1 d . . . . .
H18A H 0.417795 0.618501 0.901323 0.028 Uiso 1 1 calc R U . . .
H18B H 0.234812 0.654166 0.946041 0.028 Uiso 1 1 calc R U . . .
C19 C 0.27961(18) 0.82480(16) 0.91399(11) 0.0180(3) Uani 1 1 d . . . . .
C2A C 0.18768(19) 1.01486(16) 0.54038(12) 0.0209(3) Uani 1 1 d . . . . .
H2A1 H 0.141808 1.086700 0.495207 0.025 Uiso 1 1 calc R U . . .
H2A2 H 0.255101 1.040131 0.565622 0.025 Uiso 1 1 calc R U . . .
C3A C 0.0599(2) 1.00018(18) 0.62669(13) 0.0270(4) Uani 1 1 d . . . . .
H3A1 H -0.003535 1.086284 0.664274 0.040 Uiso 1 1 calc R U . . .
H3A2 H -0.006337 0.975556 0.600911 0.040 Uiso 1 1 calc R U . . .
H3A3 H 0.106536 0.929160 0.671064 0.040 Uiso 1 1 calc R U . . .
C2B C 0.4907(2) 0.7450(2) 0.26882(12) 0.0296(4) Uani 1 1 d . . . . .
H2B1 H 0.477620 0.839948 0.256582 0.035 Uiso 1 1 calc R U . . .
H2B2 H 0.400347 0.737101 0.258656 0.035 Uiso 1 1 calc R U . . .
C3B C 0.6383(3) 0.6521(2) 0.19795(14) 0.0414(5) Uani 1 1 d . . . . .
H3B1 H 0.635099 0.675644 0.128898 0.062 Uiso 1 1 calc R U . . .
H3B2 H 0.727135 0.660986 0.208080 0.062 Uiso 1 1 calc R U . . .
H3B3 H 0.650092 0.558445 0.210148 0.062 Uiso 1 1 calc R U . . .
C4C C 0.78078(18) 0.67884(16) 0.67511(11) 0.0181(3) Uani 1 1 d . . . . .
C6C C 0.8255(2) 0.68642(18) 0.83583(12) 0.0229(3) Uani 1 1 d . . . . .
C7C C 0.6747(2) 0.8110(2) 0.87512(14) 0.0344(4) Uani 1 1 d . . . . .
H7C1 H 0.685934 0.858161 0.925266 0.052 Uiso 1 1 calc R U . . .
H7C2 H 0.651744 0.871751 0.819521 0.052 Uiso 1 1 calc R U . . .
H7C3 H 0.588920 0.783471 0.905957 0.052 Uiso 1 1 calc R U . . .
C8C C 0.8531(3) 0.5812(2) 0.91656(14) 0.0374(5) Uani 1 1 d . . . . .
H8C1 H 0.866353 0.617762 0.971692 0.056 Uiso 1 1 calc R U . . .
H8C2 H 0.763153 0.558003 0.941857 0.056 Uiso 1 1 calc R U . . .
H8C3 H 0.947541 0.499623 0.888320 0.056 Uiso 1 1 calc R U . . .
C9C C 0.9663(2) 0.7191(2) 0.79366(13) 0.0302(4) Uani 1 1 d . . . . .
H9C1 H 0.975086 0.766112 0.845150 0.045 Uiso 1 1 calc R U . . .
H9C2 H 1.061040 0.634942 0.773026 0.045 Uiso 1 1 calc R U . . .
H9C3 H 0.954085 0.777546 0.735526 0.045 Uiso 1 1 calc R U . . .

loop_
_atom_site_aniso_label
_atom_site_aniso_U_11
_atom_site_aniso_U_22
_atom_site_aniso_U_33
_atom_site_aniso_U_23
_atom_site_aniso_U_13
_atom_site_aniso_U_12
S13 0.0349(2) 0.0190(2) 0.01668(19) -0.00088(15) -0.00493(18) -0.01149(18)
P1 0.0187(2) 0.0187(2) 0.01289(19) 0.00158(14) -0.00527(16) -0.01001(16)
O1 0.0256(6) 0.0240(6) 0.0180(5) 0.0063(4) -0.0080(5) -0.0152(5)
O10 0.0279(6) 0.0224(6) 0.0189(6) 0.0000(4) -0.0014(5) -0.0151(5)
O1A 0.0183(6) 0.0205(6) 0.0217(6) -0.0009(4) -0.0058(5) -0.0095(5)
O1B 0.0266(6) 0.0249(6) 0.0142(5) -0.0014(4) -0.0073(5) -0.0116(5)
O4C 0.0368(7) 0.0208(6) 0.0234(6) 0.0044(5) -0.0132(5) -0.0179(5)
O5C 0.0383(7) 0.0248(6) 0.0170(6) 0.0048(5) -0.0147(5) -0.0182(6)
N4 0.0222(7) 0.0149(6) 0.0146(6) 0.0022(5) -0.0075(5) -0.0093(5)
N9 0.0196(7) 0.0159(6) 0.0127(6) -0.0003(5) -0.0036(5) -0.0094(5)
C2 0.0180(7) 0.0165(7) 0.0123(7) -0.0004(5) -0.0036(6) -0.0089(6)
C3 0.0188(8) 0.0181(7) 0.0146(7) 0.0017(6) -0.0056(6) -0.0094(6)
C5 0.0234(8) 0.0164(7) 0.0202(8) 0.0024(6) -0.0075(7) -0.0096(7)
C6 0.0200(8) 0.0173(8) 0.0289(9) -0.0032(6) -0.0057(7) -0.0076(6)
C7 0.0224(8) 0.0230(8) 0.0225(8) -0.0078(6) -0.0039(7) -0.0079(7)
C8 0.0183(8) 0.0244(8) 0.0164(7) -0.0025(6) -0.0035(6) -0.0080(7)
C10 0.0158(7) 0.0175(7) 0.0150(7) 0.0004(6) -0.0049(6) -0.0069(6)
C11 0.0165(7) 0.0192(7) 0.0143(7) 0.0000(6) -0.0040(6) -0.0079(6)
C12 0.0245(8) 0.0206(8) 0.0145(7) 0.0007(6) -0.0045(6) -0.0104(7)
C14 0.0240(8) 0.0215(8) 0.0156(7) 0.0023(6) -0.0045(7) -0.0108(7)
C15 0.0385(11) 0.0262(9) 0.0149(8) -0.0002(6) -0.0049(7) -0.0122(8)
C16 0.0325(10) 0.0277(9) 0.0158(8) 0.0050(7) -0.0059(7) -0.0126(8)
C17 0.0294(9) 0.0236(8) 0.0214(8) 0.0060(7) -0.0102(7) -0.0101(7)
C18 0.0277(9) 0.0185(8) 0.0205(8) 0.0026(6) -0.0067(7) -0.0085(7)
C19 0.0169(7) 0.0193(7) 0.0165(7) 0.0010(6) -0.0039(6) -0.0071(6)
C2A 0.0219(8) 0.0177(7) 0.0216(8) 0.0016(6) -0.0071(7) -0.0069(6)
C3A 0.0222(9) 0.0317(9) 0.0235(9) 0.0023(7) -0.0057(7) -0.0093(7)
C2B 0.0380(11) 0.0404(10) 0.0166(8) 0.0007(7) -0.0119(8) -0.0194(9)
C3B 0.0537(14) 0.0467(12) 0.0211(9) -0.0040(8) -0.0027(9) -0.0231(11)
C4C 0.0190(8) 0.0199(8) 0.0165(7) 0.0005(6) -0.0055(6) -0.0088(6)
C6C 0.0281(9) 0.0312(9) 0.0173(8) -0.0010(7) -0.0093(7) -0.0175(8)
C7C 0.0288(10) 0.0478(12) 0.0296(10) -0.0120(8) -0.0079(8) -0.0159(9)
C8C 0.0576(14) 0.0463(12) 0.0231(9) 0.0084(8) -0.0207(10) -0.0308(11)
C9C 0.0287(10) 0.0455(11) 0.0249(9) -0.0007(8) -0.0089(8) -0.0220(9)

loop_
_atom_type_symbol
_atom_type_description
_atom_type_scat_dispersion_real
_atom_type_scat_dispersion_imag
_atom_type_scat_source
C C 0.0033 0.0016 'International Tables Vol C Tables 4.2.6.8 and 6.1.1.4'
H H 0.0000 0.0000 'International Tables Vol C Tables 4.2.6.8 and 6.1.1.4'
N N 0.0061 0.0033 'International Tables Vol C Tables 4.2.6.8 and 6.1.1.4'
O O 0.0106 0.0060 'International Tables Vol C Tables 4.2.6.8 and 6.1.1.4'
P P 0.1023 0.0942 'International Tables Vol C Tables 4.2.6.8 and 6.1.1.4'
S S 0.1246 0.1234 'International Tables Vol C Tables 4.2.6.8 and 6.1.1.4'

loop_
_geom_angle_atom_site_label_1
_geom_angle_atom_site_label_2
_geom_angle_atom_site_label_3
_geom_angle
_geom_angle_site_symmetry_1
_geom_angle_site_symmetry_3
_geom_angle_publ_flag
C12 S13 C14 92.31(8) . . ?
O1 P1 O1A 115.64(7) . . ?
O1 P1 O1B 114.99(7) . . ?
O1A P1 O1B 101.59(6) . . ?
O1 P1 C2 113.84(7) . . ?
O1A P1 C2 106.32(7) . . ?
O1B P1 C2 102.93(6) . . ?
C2A O1A P1 122.72(10) . . ?
C2B O1B P1 119.27(10) . . ?
C4C O5C C6C 119.69(12) . . ?
C4C N4 C3 117.96(12) . . ?
C4C N4 C5 123.48(12) . . ?
C3 N4 C5 117.32(12) . . ?
C10 N9 C2 120.46(13) . . ?
N9 C2 C3 110.84(12) . . ?
N9 C2 P1 107.78(10) . . ?
C3 C2 P1 114.04(10) . . ?
N4 C3 C8 109.20(12) . . ?
N4 C3 C2 110.07(12) . . ?
C8 C3 C2 113.44(12) . . ?
N4 C5 C6 110.71(13) . . ?
C7 C6 C5 111.35(13) . . ?
C6 C7 C8 109.87(13) . . ?
C7 C8 C3 112.31(13) . . ?
O10 C10 N9 122.77(14) . . ?
O10 C10 C11 121.21(14) . . ?
N9 C10 C11 116.02(13) . . ?
C12 C11 C19 112.34(14) . . ?
C12 C11 C10 124.73(14) . . ?
C19 C11 C10 122.92(13) . . ?
C11 C12 S13 111.55(12) . . ?
C19 C14 C15 126.37(14) . . ?
C19 C14 S13 111.29(12) . . ?
C15 C14 S13 122.31(12) . . ?
C14 C15 C16 110.15(14) . . ?
C17 C16 C15 111.50(14) . . ?
C16 C17 C18 110.81(14) . . ?
C19 C18 C17 109.85(13) . . ?
C14 C19 C11 112.51(14) . . ?
C14 C19 C18 121.07(14) . . ?
C11 C19 C18 126.18(14) . . ?
O1A C2A C3A 107.94(13) . . ?
O1B C2B C3B 108.83(15) . . ?
O4C C4C O5C 124.59(14) . . ?
O4C C4C N4 123.93(14) . . ?
O5C C4C N4 111.46(13) . . ?
O5C C6C C9C 111.09(13) . . ?
O5C C6C C8C 102.18(13) . . ?
C9C C6C C8C 109.85(15) . . ?
O5C C6C C7C 109.41(13) . . ?
C9C C6C C7C 112.83(15) . . ?
C8C C6C C7C 110.99(16) . . ?

loop_
_geom_bond_atom_site_label_1
_geom_bond_atom_site_label_2
_geom_bond_distance
_geom_bond_site_symmetry_2
_geom_bond_publ_flag
S13 C12 1.7098(16) . ?
S13 C14 1.7276(16) . ?
P1 O1 1.4700(11) . ?
P1 O1A 1.5700(12) . ?
P1 O1B 1.5750(11) . ?
P1 C2 1.8217(15) . ?
O10 C10 1.2252(18) . ?
O1A C2A 1.4615(19) . ?
O1B C2B 1.4633(19) . ?
O4C C4C 1.2151(18) . ?
O5C C4C 1.3504(18) . ?
O5C C6C 1.4813(18) . ?
N4 C4C 1.3654(19) . ?
N4 C3 1.4699(19) . ?
N4 C5 1.4728(19) . ?
N9 C10 1.3607(19) . ?
N9 C2 1.4539(18) . ?
C2 C3 1.555(2) . ?
C3 C8 1.533(2) . ?
C5 C6 1.524(2) . ?
C6 C7 1.519(2) . ?
C7 C8 1.523(2) . ?
C10 C11 1.488(2) . ?
C11 C12 1.368(2) . ?
C11 C19 1.439(2) . ?
C14 C19 1.359(2) . ?
C14 C15 1.506(2) . ?
C15 C16 1.530(2) . ?
C16 C17 1.521(2) . ?
C17 C18 1.530(2) . ?
C18 C19 1.512(2) . ?
C2A C3A 1.506(2) . ?
C2B C3B 1.487(3) . ?
C6C C9C 1.514(2) . ?
C6C C8C 1.516(2) . ?
C6C C7C 1.517(3) . ?

loop_
_geom_hbond_atom_site_label_D
_geom_hbond_atom_site_label_H
_geom_hbond_atom_site_label_A
_geom_hbond_distance_DH
_geom_hbond_distance_HA
_geom_hbond_distance_DA
_geom_hbond_angle_DHA
_geom_hbond_site_symmetry_A
_geom_hbond_publ_flag
N9 H9 O1 0.869(14) 2.180(15) 2.9711(17) 151.3(15) 2_676 yes

loop_
_geom_torsion_atom_site_label_1
_geom_torsion_atom_site_label_2
_geom_torsion_atom_site_label_3
_geom_torsion_atom_site_label_4
_geom_torsion
_geom_torsion_site_symmetry_1
_geom_torsion_site_symmetry_2
_geom_torsion_site_symmetry_3
_geom_torsion_site_symmetry_4
_geom_torsion_publ_flag
O1 P1 O1A C2A -40.03(13) . . . . ?
O1B P1 O1A C2A -165.26(11) . . . . ?
C2 P1 O1A C2A 87.40(12) . . . . ?
O1 P1 O1B C2B -41.48(14) . . . . ?
O1A P1 O1B C2B 84.18(13) . . . . ?
C2 P1 O1B C2B -165.85(12) . . . . ?
C10 N9 C2 C3 -109.65(15) . . . . ?
C10 N9 C2 P1 124.91(12) . . . . ?
O1 P1 C2 N9 75.90(12) . . . . ?
O1A P1 C2 N9 -52.59(11) . . . . ?
O1B P1 C2 N9 -158.97(10) . . . . ?
O1 P1 C2 C3 -47.61(13) . . . . ?
O1A P1 C2 C3 -176.10(10) . . . . ?
O1B P1 C2 C3 77.52(11) . . . . ?
C4C N4 C3 C8 140.28(14) . . . . ?
C5 N4 C3 C8 -51.97(17) . . . . ?
C4C N4 C3 C2 -94.58(16) . . . . ?
C5 N4 C3 C2 73.18(16) . . . . ?
N9 C2 C3 N4 50.20(15) . . . . ?
P1 C2 C3 N4 172.04(10) . . . . ?
N9 C2 C3 C8 172.89(12) . . . . ?
P1 C2 C3 C8 -65.27(15) . . . . ?
C4C N4 C5 C6 -140.45(15) . . . . ?
C3 N4 C5 C6 52.53(18) . . . . ?
N4 C5 C6 C7 -52.70(18) . . . . ?
C5 C6 C7 C8 55.84(18) . . . . ?
C6 C7 C8 C3 -56.57(17) . . . . ?
N4 C3 C8 C7 52.91(17) . . . . ?
C2 C3 C8 C7 -70.25(16) . . . . ?
C2 N9 C10 O10 -5.2(2) . . . . ?
C2 N9 C10 C11 175.55(13) . . . . ?
O10 C10 C11 C12 -152.96(16) . . . . ?
N9 C10 C11 C12 26.3(2) . . . . ?
O10 C10 C11 C19 25.7(2) . . . . ?
N9 C10 C11 C19 -155.04(14) . . . . ?
C19 C11 C12 S13 -0.46(18) . . . . ?
C10 C11 C12 S13 178.33(12) . . . . ?
C14 S13 C12 C11 0.29(13) . . . . ?
C12 S13 C14 C19 -0.04(14) . . . . ?
C12 S13 C14 C15 177.88(15) . . . . ?
C19 C14 C15 C16 -7.2(3) . . . . ?
S13 C14 C15 C16 175.17(13) . . . . ?
C14 C15 C16 C17 39.9(2) . . . . ?
C15 C16 C17 C18 -64.42(19) . . . . ?
C16 C17 C18 C19 51.49(19) . . . . ?
C15 C14 C19 C11 -178.03(16) . . . . ?
S13 C14 C19 C11 -0.21(18) . . . . ?
C15 C14 C19 C18 -3.3(3) . . . . ?
S13 C14 C19 C18 174.51(12) . . . . ?
C12 C11 C19 C14 0.4(2) . . . . ?
C10 C11 C19 C14 -178.37(14) . . . . ?
C12 C11 C19 C18 -173.96(15) . . . . ?
C10 C11 C19 C18 7.2(2) . . . . ?
C17 C18 C19 C14 -18.9(2) . . . . ?
C17 C18 C19 C11 155.04(16) . . . . ?
P1 O1A C2A C3A -137.78(12) . . . . ?
P1 O1B C2B C3B 127.93(14) . . . . ?
C6C O5C C4C O4C 5.2(2) . . . . ?
C6C O5C C4C N4 -175.99(13) . . . . ?
C3 N4 C4C O4C -6.1(2) . . . . ?
C5 N4 C4C O4C -173.06(15) . . . . ?
C3 N4 C4C O5C 175.10(13) . . . . ?
C5 N4 C4C O5C 8.2(2) . . . . ?
C4C O5C C6C C9C -63.26(19) . . . . ?
C4C O5C C6C C8C 179.64(15) . . . . ?
C4C O5C C6C C7C 61.96(19) . . . . ?
